data_7031195
loop_
_publ_author_name
'Sureshbabu, Bemineni'
'Ramkumar, Venkatachalam'
'Sankararaman, Sethuraman'

_publ_section_title
;
 Facile base-free in situ generation and palladation of mesoionic and
 normal N-heterocyclic carbenes at ambient conditions.
;
_journal_issue 28
_journal_name_full 'Dalton transactions (Cambridge, England : 2003)'
_journal_page_first 10710
_journal_page_last 10712
_journal_paper_doi 10.1039/c4dt01112k
_journal_volume 43
_journal_year 2014
_chemical_formula_moiety 'C32 H28 I2 N6 Pd, 2(C2 H3 N)'
_chemical_formula_sum 'C36 H34 I2 N8 Pd'
_chemical_formula_weight 938.91
_chemical_name_systematic
;

 ?

;
_space_group_IT_number 15
_symmetry_cell_setting monoclinic
_symmetry_space_group_name_Hall '-C 2yc'
_symmetry_space_group_name_H-M 'C 1 2/c 1'
_atom_sites_solution_hydrogens geom
_atom_sites_solution_primary direct
_atom_sites_solution_secondary difmap
_audit_creation_method SHELXL-97
_cell_angle_alpha 90.00
_cell_angle_beta 119.7150(10)
_cell_angle_gamma 90.00
_cell_formula_units_Z 4
_cell_length_a 18.6769(3)
_cell_length_b 12.2264(2)
_cell_length_c 18.2277(3)
_cell_measurement_reflns_used 7465
_cell_measurement_temperature 298(2)
_cell_measurement_theta_max 28.32
_cell_measurement_theta_min 2.51
_cell_volume 3614.98(11)
_computing_cell_refinement 'APEX2 and SAINT (Bruker-Nonius, 2004)'
_computing_data_collection 'APEX2 (Bruker-Nonius, 2004)'
_computing_data_reduction 'SAINT and XPREP (Bruker-Nonius, 2004)'
_computing_molecular_graphics 'ORTEP-3 for Windows (Farrugia, 1997) '
_computing_publication_material 'SHELXL-97 (Sheldrick, 1997)'
_computing_structure_refinement 'SHELXL97 (Sheldrick, 2008)'
_computing_structure_solution 'SHELXS97 (Sheldrick, 2008)'
_diffrn_ambient_temperature 298(2)
_diffrn_measured_fraction_theta_full 0.996
_diffrn_measured_fraction_theta_max 0.996
_diffrn_measurement_device_type 'Bruker APEXII CCD area detector'
_diffrn_measurement_method 'phi and omega scans'
_diffrn_radiation_monochromator graphite
_diffrn_radiation_source 'fine-focus sealed tube'
_diffrn_radiation_type MoK\a
_diffrn_radiation_wavelength 0.71073
_diffrn_reflns_av_R_equivalents 0.0182
_diffrn_reflns_av_sigmaI/netI 0.0177
_diffrn_reflns_limit_h_max 22
_diffrn_reflns_limit_h_min -19
_diffrn_reflns_limit_k_max 14
_diffrn_reflns_limit_k_min -14
_diffrn_reflns_limit_l_max 14
_diffrn_reflns_limit_l_min -21
_diffrn_reflns_number 10931
_diffrn_reflns_theta_full 25.00
_diffrn_reflns_theta_max 25.00
_diffrn_reflns_theta_min 2.09
_exptl_absorpt_coefficient_mu 2.259
_exptl_absorpt_correction_T_max 0.7281
_exptl_absorpt_correction_T_min 0.6021
_exptl_absorpt_correction_type multi-scan
_exptl_absorpt_process_details 'SADABS (Bruker,2004)'
_exptl_crystal_colour colourless
_exptl_crystal_density_diffrn 1.725
_exptl_crystal_density_method 'not measured'
_exptl_crystal_description Hexagonal
_exptl_crystal_F_000 1832
_exptl_crystal_size_max 0.25
_exptl_crystal_size_mid 0.20
_exptl_crystal_size_min 0.15
_refine_diff_density_max 0.276
_refine_diff_density_min -0.521
_refine_diff_density_rms 0.060
_refine_ls_extinction_method none
_refine_ls_goodness_of_fit_ref 1.029
_refine_ls_hydrogen_treatment constr
_refine_ls_matrix_type full
_refine_ls_number_parameters 215
_refine_ls_number_reflns 3178
_refine_ls_number_restraints 0
_refine_ls_restrained_S_all 1.029
_refine_ls_R_factor_all 0.0229
_refine_ls_R_factor_gt 0.0194
_refine_ls_shift/su_max 0.003
_refine_ls_shift/su_mean 0.000
_refine_ls_structure_factor_coef Fsqd
_refine_ls_weighting_details 'calc w=1/[\s^2^(Fo^2^)+(0.0207P)^2^+4.3341P] where P=(Fo^2^+2Fc^2^)/3'
_refine_ls_weighting_scheme calc
_refine_ls_wR_factor_gt 0.0457
_refine_ls_wR_factor_ref 0.0478
_reflns_number_gt 2867
_reflns_number_total 3178
_reflns_threshold_expression >2sigma(I)
_cod_data_source_file c4dt01112k2.cif
_cod_data_source_block new
_cod_depositor_comments
;
The following automatic conversions were performed:

'_symmetry_cell_setting' value 'Monoclinic' changed to 'monoclinic'
according to
/usr/data/users/saulius/crontab/automatic-downloads/rss-feeds/RSC/lib/dictionaries/cif_core.dic
dictionary named 'cif_core.dic' version 2.4.2 from 2011-04-26.

Automatic conversion script
Id: cif_fix_values 2281 2013-09-26 08:29:07Z andrius 

 Adding full bibliography for 7031193--7031196.cif.
;
_cod_original_cell_volume 3614.98(10)
_cod_original_sg_symbol_H-M C2/c
_cod_database_code 7031195

loop_
_symmetry_equiv_pos_as_xyz
'x, y, z'
'-x, y, -z+1/2'
'x+1/2, y+1/2, z'
'-x+1/2, y+1/2, -z+1/2'
'-x, -y, -z'
'x, -y, z-1/2'
'-x+1/2, -y+1/2, -z'
'x+1/2, -y+1/2, z-1/2'

loop_
_atom_site_label
_atom_site_type_symbol
_atom_site_fract_x
_atom_site_fract_y
_atom_site_fract_z
_atom_site_U_iso_or_equiv
_atom_site_adp_type
_atom_site_occupancy
_atom_site_symmetry_multiplicity
_atom_site_calc_flag
_atom_site_refinement_flags
C1 C 0.31512(15) 0.33437(19) 0.49407(15) 0.0428(6) Uani 1 1 d .
H1 H 0.2789 0.2963 0.4455 0.051 Uiso 1 1 calc R
C2 C 0.30172(18) 0.4441(2) 0.50048(18) 0.0536(7) Uani 1 1 d .
H2 H 0.2574 0.4794 0.4559 0.064 Uiso 1 1 calc R
C3 C 0.3528(2) 0.5005(2) 0.57146(19) 0.0657(8) Uani 1 1 d .
H3 H 0.3429 0.5740 0.5763 0.079 Uiso 1 1 calc R
C4 C 0.4191(2) 0.4487(2) 0.63594(19) 0.0766(11) Uani 1 1 d .
H4 H 0.4548 0.4877 0.6842 0.092 Uiso 1 1 calc R
C5 C 0.43372(18) 0.3389(2) 0.63018(16) 0.0553(7) Uani 1 1 d .
H5 H 0.4788 0.3047 0.6746 0.066 Uiso 1 1 calc R
C6 C 0.38149(14) 0.27995(17) 0.55854(13) 0.0326(5) Uani 1 1 d .
C7 C 0.39794(13) 0.16300(17) 0.55501(13) 0.0301(5) Uani 1 1 d .
C8 C 0.43968(13) 0.08883(16) 0.62092(13) 0.0289(5) Uani 1 1 d .
C9 C 0.46833(15) -0.11303(17) 0.61517(15) 0.0380(5) Uani 1 1 d .
H9A H 0.5236 -0.1035 0.6626 0.046 Uiso 1 1 calc R
H9B H 0.4724 -0.1569 0.5731 0.046 Uiso 1 1 calc R
C10 C 0.41699(14) -0.17378(17) 0.64478(14) 0.0338(5) Uani 1 1 d .
C11 C 0.45412(13) -0.22841(17) 0.72209(13) 0.0335(5) Uani 1 1 d .
C12 C 0.40476(16) -0.2832(2) 0.74789(16) 0.0438(6) Uani 1 1 d .
H12 H 0.4293 -0.3191 0.7996 0.053 Uiso 1 1 calc R
C13 C 0.32031(16) -0.2847(2) 0.69791(19) 0.0537(7) Uani 1 1 d .
H13 H 0.2880 -0.3208 0.7160 0.064 Uiso 1 1 calc R
C14 C 0.28397(16) -0.2323(2) 0.62082(19) 0.0559(8) Uani 1 1 d .
H14 H 0.2270 -0.2339 0.5865 0.067 Uiso 1 1 calc R
C15 C 0.33161(15) -0.1779(2) 0.59453(16) 0.0456(6) Uani 1 1 d .
H15 H 0.3064 -0.1432 0.5422 0.055 Uiso 1 1 calc R
C16 C 0.3302(2) 0.1417(2) 0.39294(15) 0.0599(8) Uani 1 1 d .
H16A H 0.3366 0.0873 0.3587 0.090 Uiso 1 1 calc R
H16B H 0.3531 0.2098 0.3880 0.090 Uiso 1 1 calc R
H16C H 0.2726 0.1513 0.3742 0.090 Uiso 1 1 calc R
C17 C 0.6186(3) 0.4319(4) 0.6330(3) 0.1153(15) Uani 1 1 d .
H17A H 0.5933 0.4980 0.6375 0.173 Uiso 1 1 calc R
H17B H 0.6705 0.4488 0.6367 0.173 Uiso 1 1 calc R
H17C H 0.6275 0.3832 0.6781 0.173 Uiso 1 1 calc R
C18 C 0.5641(3) 0.3790(3) 0.5512(3) 0.0904(12) Uani 1 1 d .
I1 I 0.640809(10) 0.104318(15) 0.752452(10) 0.04838(7) Uani 1 1 d .
N1 N 0.37326(12) 0.10615(15) 0.48159(11) 0.0382(5) Uani 1 1 d .
N2 N 0.39482(13) 0.00216(16) 0.49497(11) 0.0432(5) Uani 1 1 d .
N3 N 0.43444(11) -0.00549(14) 0.57889(10) 0.0343(4) Uani 1 1 d .
N4 N 0.5234(3) 0.3385(3) 0.4898(3) 0.1147(13) Uani 1 1 d .
Pd1 Pd 0.5000 0.094863(17) 0.7500 0.02542(7) Uani 1 2 d S

loop_
_atom_site_aniso_label
_atom_site_aniso_U_11
_atom_site_aniso_U_22
_atom_site_aniso_U_33
_atom_site_aniso_U_23
_atom_site_aniso_U_13
_atom_site_aniso_U_12
C1 0.0430(14) 0.0368(13) 0.0408(13) 0.0043(11) 0.0148(12) 0.0060(11)
C2 0.0585(17) 0.0396(14) 0.0550(16) 0.0110(13) 0.0223(14) 0.0172(13)
C3 0.090(2) 0.0323(14) 0.0636(18) 0.0040(13) 0.0297(17) 0.0176(15)
C4 0.102(3) 0.0391(15) 0.0517(17) -0.0097(14) 0.0100(18) 0.0079(17)
C5 0.0673(18) 0.0374(14) 0.0409(14) 0.0027(11) 0.0114(13) 0.0112(13)
C6 0.0383(12) 0.0278(11) 0.0333(11) 0.0049(9) 0.0190(10) 0.0046(10)
C7 0.0321(11) 0.0295(11) 0.0273(10) 0.0018(9) 0.0137(9) 0.0015(9)
C8 0.0321(11) 0.0263(11) 0.0275(11) -0.0003(8) 0.0142(9) 0.0023(9)
C9 0.0454(14) 0.0267(12) 0.0366(12) 0.0001(9) 0.0162(11) 0.0115(10)
C10 0.0372(12) 0.0213(10) 0.0355(12) -0.0069(9) 0.0123(10) 0.0044(9)
C11 0.0351(12) 0.0256(11) 0.0357(12) -0.0074(9) 0.0144(10) -0.0001(9)
C12 0.0475(14) 0.0383(14) 0.0454(14) -0.0079(11) 0.0228(12) -0.0086(12)
C13 0.0457(16) 0.0530(16) 0.0671(18) -0.0193(14) 0.0315(15) -0.0147(13)
C14 0.0319(14) 0.0529(16) 0.0682(19) -0.0232(15) 0.0136(14) -0.0018(12)
C15 0.0388(14) 0.0344(13) 0.0445(14) -0.0079(11) 0.0062(12) 0.0071(11)
C16 0.085(2) 0.0597(17) 0.0262(12) 0.0074(12) 0.0210(14) 0.0221(16)
C17 0.115(4) 0.111(3) 0.135(4) -0.029(3) 0.074(3) -0.006(3)
C18 0.116(4) 0.063(2) 0.129(4) -0.016(2) 0.089(3) -0.002(2)
I1 0.03664(11) 0.06521(13) 0.04598(11) -0.00435(8) 0.02252(8) -0.00417(8)
N1 0.0482(12) 0.0368(11) 0.0251(9) 0.0036(8) 0.0147(9) 0.0101(9)
N2 0.0579(13) 0.0371(11) 0.0271(9) 0.0000(9) 0.0153(9) 0.0113(10)
N3 0.0434(11) 0.0287(9) 0.0248(9) 0.0009(8) 0.0123(8) 0.0079(8)
N4 0.153(4) 0.089(3) 0.142(3) -0.041(3) 0.103(3) -0.021(2)
Pd1 0.02849(13) 0.02297(12) 0.02202(12) 0.000 0.01040(10) 0.000

loop_
_atom_type_symbol
_atom_type_description
_atom_type_scat_dispersion_real
_atom_type_scat_dispersion_imag
_atom_type_scat_source
C C 0.0033 0.0016 'International Tables Vol C Tables 4.2.6.8 and 6.1.1.4'
H H 0.0000 0.0000 'International Tables Vol C Tables 4.2.6.8 and 6.1.1.4'
N N 0.0061 0.0033 'International Tables Vol C Tables 4.2.6.8 and 6.1.1.4'
Pd Pd -0.9988 1.0072 'International Tables Vol C Tables 4.2.6.8 and 6.1.1.4'
I I -0.4742 1.8119 'International Tables Vol C Tables 4.2.6.8 and 6.1.1.4'

loop_
_geom_angle_atom_site_label_1
_geom_angle_atom_site_label_2
_geom_angle_atom_site_label_3
_geom_angle
_geom_angle_site_symmetry_1
_geom_angle_site_symmetry_3
C2 C1 C6 121.3(2) . .
C2 C1 H1 119.4 . .
C6 C1 H1 119.4 . .
C3 C2 C1 120.3(2) . .
C3 C2 H2 119.9 . .
C1 C2 H2 119.9 . .
C2 C3 C4 119.5(3) . .
C2 C3 H3 120.2 . .
C4 C3 H3 120.2 . .
C3 C4 C5 120.8(3) . .
C3 C4 H4 119.6 . .
C5 C4 H4 119.6 . .
C6 C5 C4 120.3(2) . .
C6 C5 H5 119.9 . .
C4 C5 H5 119.9 . .
C5 C6 C1 117.8(2) . .
C5 C6 C7 118.9(2) . .
C1 C6 C7 123.3(2) . .
N1 C7 C8 106.59(18) . .
N1 C7 C6 124.06(19) . .
C8 C7 C6 129.36(19) . .
N3 C8 C7 102.27(17) . .
N3 C8 Pd1 121.53(14) . .
C7 C8 Pd1 136.19(16) . .
N3 C9 C10 113.19(19) . .
N3 C9 H9A 108.9 . .
C10 C9 H9A 108.9 . .
N3 C9 H9B 108.9 . .
C10 C9 H9B 108.9 . .
H9A C9 H9B 107.8 . .
C15 C10 C11 118.8(2) . .
C15 C10 C9 120.4(2) . .
C11 C10 C9 120.8(2) . .
C10 C11 C12 119.3(2) . .
C10 C11 C11 121.0(2) . 2_656
C12 C11 C11 119.7(2) . 2_656
C13 C12 C11 121.0(2) . .
C13 C12 H12 119.5 . .
C11 C12 H12 119.5 . .
C12 C13 C14 119.5(3) . .
C12 C13 H13 120.3 . .
C14 C13 H13 120.3 . .
C15 C14 C13 120.3(2) . .
C15 C14 H14 119.9 . .
C13 C14 H14 119.9 . .
C14 C15 C10 121.1(2) . .
C14 C15 H15 119.4 . .
C10 C15 H15 119.4 . .
N1 C16 H16A 109.5 . .
N1 C16 H16B 109.5 . .
H16A C16 H16B 109.5 . .
N1 C16 H16C 109.5 . .
H16A C16 H16C 109.5 . .
H16B C16 H16C 109.5 . .
C18 C17 H17A 109.5 . .
C18 C17 H17B 109.5 . .
H17A C17 H17B 109.5 . .
C18 C17 H17C 109.5 . .
H17A C17 H17C 109.5 . .
H17B C17 H17C 109.5 . .
N4 C18 C17 179.5(5) . .
N2 N1 C7 112.61(17) . .
N2 N1 C16 116.05(19) . .
C7 N1 C16 131.31(19) . .
N1 N2 N3 102.99(17) . .
N2 N3 C8 115.53(17) . .
N2 N3 C9 116.78(17) . .
C8 N3 C9 127.69(17) . .
C8 Pd1 C8 175.87(11) . 2_656
C8 Pd1 I1 90.35(6) . 2_656
C8 Pd1 I1 89.83(6) 2_656 2_656
C8 Pd1 I1 89.83(6) . .
C8 Pd1 I1 90.35(6) 2_656 .
I1 Pd1 I1 174.924(12) 2_656 .

loop_
_geom_bond_atom_site_label_1
_geom_bond_atom_site_label_2
_geom_bond_distance
_geom_bond_site_symmetry_2
C1 C2 1.380(4) .
C1 C6 1.384(3) .
C1 H1 0.9300 .
C2 C3 1.355(4) .
C2 H2 0.9300 .
C3 C4 1.369(4) .
C3 H3 0.9300 .
C4 C5 1.384(4) .
C4 H4 0.9300 .
C5 C6 1.383(3) .
C5 H5 0.9300 .
C6 C7 1.471(3) .
C7 N1 1.369(3) .
C7 C8 1.395(3) .
C8 N3 1.361(3) .
C8 Pd1 2.045(2) .
C9 N3 1.467(3) .
C9 C10 1.508(3) .
C9 H9A 0.9700 .
C9 H9B 0.9700 .
C10 C15 1.392(3) .
C10 C11 1.394(3) .
C11 C12 1.396(3) .
C11 C11 1.498(4) 2_656
C12 C13 1.376(4) .
C12 H12 0.9300 .
C13 C14 1.378(4) .
C13 H13 0.9300 .
C14 C15 1.374(4) .
C14 H14 0.9300 .
C15 H15 0.9300 .
C16 N1 1.469(3) .
C16 H16A 0.9600 .
C16 H16B 0.9600 .
C16 H16C 0.9600 .
C17 C18 1.474(6) .
C17 H17A 0.9600 .
C17 H17B 0.9600 .
C17 H17C 0.9600 .
C18 N4 1.110(5) .
I1 Pd1 2.61056(16) .
N1 N2 1.319(3) .
N2 N3 1.332(2) .
Pd1 C8 2.045(2) 2_656
Pd1 I1 2.61056(16) 2_656

loop_
_geom_torsion_atom_site_label_1
_geom_torsion_atom_site_label_2
_geom_torsion_atom_site_label_3
_geom_torsion_atom_site_label_4
_geom_torsion
_geom_torsion_site_symmetry_1
_geom_torsion_site_symmetry_4
C6 C1 C2 C3 -1.4(4) . .
C1 C2 C3 C4 1.7(5) . .
C2 C3 C4 C5 -1.2(6) . .
C3 C4 C5 C6 0.4(5) . .
C4 C5 C6 C1 -0.1(4) . .
C4 C5 C6 C7 -179.0(3) . .
C2 C1 C6 C5 0.6(4) . .
C2 C1 C6 C7 179.4(2) . .
C5 C6 C7 N1 -154.5(2) . .
C1 C6 C7 N1 26.7(4) . .
C5 C6 C7 C8 25.2(4) . .
C1 C6 C7 C8 -153.6(2) . .
N1 C7 C8 N3 -0.6(2) . .
C6 C7 C8 N3 179.6(2) . .
N1 C7 C8 Pd1 178.36(18) . .
C6 C7 C8 Pd1 -1.4(4) . .
N3 C9 C10 C15 44.9(3) . .
N3 C9 C10 C11 -136.3(2) . .
C15 C10 C11 C12 -1.6(3) . .
C9 C10 C11 C12 179.5(2) . .
C15 C10 C11 C11 178.84(18) . 2_656
C9 C10 C11 C11 0.0(3) . 2_656
C10 C11 C12 C13 0.6(3) . .
C11 C11 C12 C13 -179.9(2) 2_656 .
C11 C12 C13 C14 0.7(4) . .
C12 C13 C14 C15 -0.8(4) . .
C13 C14 C15 C10 -0.3(4) . .
C11 C10 C15 C14 1.5(3) . .
C9 C10 C15 C14 -179.6(2) . .
C8 C7 N1 N2 0.7(3) . .
C6 C7 N1 N2 -179.5(2) . .
C8 C7 N1 C16 -177.2(3) . .
C6 C7 N1 C16 2.6(4) . .
C7 N1 N2 N3 -0.5(3) . .
C16 N1 N2 N3 177.8(2) . .
N1 N2 N3 C8 0.0(3) . .
N1 N2 N3 C9 -179.0(2) . .
C7 C8 N3 N2 0.4(3) . .
Pd1 C8 N3 N2 -178.79(16) . .
C7 C8 N3 C9 179.2(2) . .
Pd1 C8 N3 C9 0.1(3) . .
C10 C9 N3 N2 -102.5(2) . .
C10 C9 N3 C8 78.6(3) . .
N3 C8 Pd1 C8 -13.39(17) . 2_656
C7 C8 Pd1 C8 167.8(2) . 2_656
N3 C8 Pd1 I1 -105.92(17) . 2_656
C7 C8 Pd1 I1 75.3(2) . 2_656
N3 C8 Pd1 I1 79.15(17) . .
C7 C8 Pd1 I1 -99.7(2) . .
